data_4347844
loop_
_publ_author_name
'Ju, Huiyeong'
'Chang, Duk Jin'
'Kim, Seulgi'
'Ryu, Hyunsoo'
'Lee, Eunji'
'Park, In-Hyeok'
'Jung, Jong Hwa'
'Ikeda, Mari'
'Habata, Yoichi'
'Lee, Shim Sung'

_publ_section_title
;
 Cation-Selective and Anion-Controlled Fluorogenic Behaviors of a
 Benzothiazole-Attached Macrocycle That Correlate with Structural
 Coordination Modes.
;
_journal_issue 15
_journal_name_full 'Inorganic chemistry'
_journal_page_first 7448
_journal_page_last 7456
_journal_paper_doi 10.1021/acs.inorgchem.6b00690
_journal_volume 55
_journal_year 2016
_chemical_formula_moiety 'C23 H28 Cl Hg N2 O6 S3, Cl O4, 2/3(C H2 Cl2)'
_chemical_formula_sum 'C23.66667 H29.33333 Cl3.33333 Hg N2 O10 S3'
_chemical_formula_weight 916.76
_space_group_IT_number 14
_space_group_name_Hall '-P 2ybc'
_space_group_name_H-M_alt 'P 1 21/c 1'
_symmetry_cell_setting monoclinic
_symmetry_space_group_name_Hall '-P 2ybc'
_symmetry_space_group_name_H-M 'P 1 21/c 1'
_atom_sites_solution_hydrogens geom
_atom_sites_solution_primary direct
_atom_sites_solution_secondary difmap
_audit_creation_method SHELXL-97
_cell_angle_alpha 90.00
_cell_angle_beta 99.4410(10)
_cell_angle_gamma 90.00
_cell_formula_units_Z 12
_cell_length_a 15.6285(3)
_cell_length_b 45.2239(7)
_cell_length_c 13.7133(2)
_cell_measurement_reflns_used 9844
_cell_measurement_temperature 173(2)
_cell_measurement_theta_max 25.49
_cell_measurement_theta_min 2.55
_cell_volume 9561.0(3)
_computing_cell_refinement 'Bruker SAINT'
_computing_data_collection 'Bruker APEX2'
_computing_data_reduction 'Bruker SAINT'
_computing_molecular_graphics 'Bruker SHELXTL'
_computing_publication_material 'Bruker SHELXTL'
_computing_structure_refinement 'SHELXL-97 (Sheldrick, 2008)'
_computing_structure_solution 'SHELXS-97 (Sheldrick, 2008)'
_diffrn_ambient_temperature 173(2)
_diffrn_measured_fraction_theta_full 0.987
_diffrn_measured_fraction_theta_max 0.987
_diffrn_measurement_device_type 'Bruker APEX-II CCD'
_diffrn_measurement_method '\f and \w scans'
_diffrn_radiation_monochromator graphite
_diffrn_radiation_source 'fine-focus sealed tube'
_diffrn_radiation_type MoK\a
_diffrn_radiation_wavelength 0.71073
_diffrn_reflns_av_R_equivalents 0.0761
_diffrn_reflns_av_sigmaI/netI 0.0613
_diffrn_reflns_limit_h_max 19
_diffrn_reflns_limit_h_min -19
_diffrn_reflns_limit_k_max 55
_diffrn_reflns_limit_k_min -55
_diffrn_reflns_limit_l_max 16
_diffrn_reflns_limit_l_min -16
_diffrn_reflns_number 135482
_diffrn_reflns_theta_full 26.00
_diffrn_reflns_theta_max 26.00
_diffrn_reflns_theta_min 0.90
_exptl_absorpt_coefficient_mu 5.361
_exptl_absorpt_correction_T_max 0.5978
_exptl_absorpt_correction_T_min 0.4790
_exptl_absorpt_correction_type multi-scan
_exptl_absorpt_process_details SADABS
_exptl_crystal_colour yellow
_exptl_crystal_density_diffrn 1.911
_exptl_crystal_density_method 'not measured'
_exptl_crystal_description block
_exptl_crystal_F_000 5400
_exptl_crystal_size_max 0.16
_exptl_crystal_size_mid 0.14
_exptl_crystal_size_min 0.11
_refine_diff_density_max 4.537
_refine_diff_density_min -1.297
_refine_diff_density_rms 0.189
_refine_ls_extinction_method none
_refine_ls_goodness_of_fit_ref 1.030
_refine_ls_hydrogen_treatment constr
_refine_ls_matrix_type full
_refine_ls_number_parameters 1157
_refine_ls_number_reflns 18561
_refine_ls_number_restraints 6
_refine_ls_restrained_S_all 1.031
_refine_ls_R_factor_all 0.0783
_refine_ls_R_factor_gt 0.0492
_refine_ls_shift/su_max 0.001
_refine_ls_shift/su_mean 0.000
_refine_ls_structure_factor_coef Fsqd
_refine_ls_weighting_details 'calc w=1/[\s^2^(Fo^2^)+(0.0447P)^2^+110.8962P] where P=(Fo^2^+2Fc^2^)/3'
_refine_ls_weighting_scheme calc
_refine_ls_wR_factor_gt 0.1120
_refine_ls_wR_factor_ref 0.1261
_reflns_number_gt 13586
_reflns_number_total 18561
_reflns_threshold_expression >2sigma(I)
_cod_data_source_file ic6b00690_si_002.cif
_cod_data_source_block 1
_cod_depositor_comments
;
The following automatic conversions were performed:

data item '_symmetry_cell_setting' value 'Monoclinic' was changed to
'monoclinic' in accordance with the
/home/saulius/struct/COD-crude-data/automatic-downloads/DataCite-retrospective/ACS/depositions/lib/dictionaries/cif_core.dic
dictionary named 'cif_core.dic' version 2.4.2 last updated on
2011-04-26.

Automatic conversion script
Id: cif_fix_values 6909 2019-04-08 15:41:33Z antanas 

2020-05-08
Z value and formula fixed to values more according to usual
chemical conventions.                 miguel
;
_cod_original_formula_sum 'C71 H88 Cl10 Hg3 N6 O30 S9'
_cod_original_formula_weight 2750.28
_cod_original_formula_moiety '3(C23 H28 Cl Hg N2 O6 S3), 3(Cl O4), 2(C H2 Cl2)'
_cod_original_formula_units_Z 4
_cod_original_sg_symbol_H-M P2(1)/c
_cod_database_code 4347844

loop_
_symmetry_equiv_pos_as_xyz
'x, y, z'
'-x, y+1/2, -z+1/2'
'-x, -y, -z'
'x, -y-1/2, z-1/2'

loop_
_atom_site_label
_atom_site_type_symbol
_atom_site_fract_x
_atom_site_fract_y
_atom_site_fract_z
_atom_site_U_iso_or_equiv
_atom_site_adp_type
_atom_site_occupancy
_atom_site_symmetry_multiplicity
_atom_site_calc_flag
_atom_site_refinement_flags
Hg1 Hg 0.61526(2) 0.326931(7) 0.24605(2) 0.01970(9) Uani 1 1 d .
Hg2 Hg 0.36109(2) 0.339418(7) 0.81839(2) 0.01918(9) Uani 1 1 d .
Hg3 Hg 0.61546(2) 0.500922(7) 0.72668(2) 0.02635(10) Uani 1 1 d .
S1 S 0.51623(14) 0.35861(5) 0.13859(15) 0.0222(5) Uani 1 1 d .
S2 S 0.62786(14) 0.29649(5) 0.39304(15) 0.0238(5) Uani 1 1 d .
S3 S 0.97553(17) 0.40779(6) 0.6848(2) 0.0414(6) Uani 1 1 d .
S4 S 0.36322(14) 0.36976(4) 0.67244(15) 0.0216(5) Uani 1 1 d .
S5 S 0.45147(14) 0.30686(5) 0.93250(14) 0.0209(4) Uani 1 1 d .
S7 S 0.6103(3) 0.49080(6) 0.55126(17) 0.0551(9) Uani 1 1 d .
S8 S 0.66507(17) 0.53677(5) 0.85500(16) 0.0301(5) Uani 1 1 d .
S9 S 0.9321(2) 0.36984(7) 0.9675(3) 0.0594(8) Uani 1 1 d .
S14 S 0.01885(17) 0.25470(7) 0.35713(19) 0.0453(7) Uani 1 1 d .
Cl1 Cl 0.62373(14) 0.25944(5) 0.12207(14) 0.0242(5) Uani 1 1 d .
Cl2 Cl 0.37275(13) 0.30395(4) 0.30666(14) 0.0215(4) Uani 1 1 d .
Cl3 Cl 0.33946(14) 0.40359(4) 0.95081(15) 0.0234(4) Uani 1 1 d .
Cl4 Cl 0.60866(14) 0.36147(5) 0.77384(16) 0.0281(5) Uani 1 1 d .
Cl5 Cl 0.39756(14) 0.52359(5) 0.74974(15) 0.0250(5) Uani 1 1 d .
Cl6 Cl 0.66393(15) 0.58122(4) 0.59825(15) 0.0256(5) Uani 1 1 d .
Cl7 Cl 0.0060(4) 0.40652(19) 0.2708(4) 0.170(3) Uani 1 1 d .
Cl8 Cl 0.0553(4) 0.3639(2) 0.4207(4) 0.177(3) Uani 1 1 d .
Cl9 Cl 0.7952(3) 0.42890(9) 0.1319(3) 0.0885(12) Uani 1 1 d .
Cl10 Cl 0.8769(3) 0.48327(9) 0.0922(3) 0.0838(11) Uani 1 1 d .
O1 O 0.7168(4) 0.36010(13) 0.1526(4) 0.0250(13) Uani 1 1 d .
O2 O 0.7800(4) 0.31716(14) 0.2857(4) 0.0297(15) Uani 1 1 d .
O3 O 0.6336(5) 0.29075(13) 0.1042(4) 0.0354(16) Uani 1 1 d .
O4 O 0.6990(4) 0.24418(16) 0.1022(5) 0.0405(17) Uani 1 1 d .
O5 O 0.5485(4) 0.24888(14) 0.0579(5) 0.0376(16) Uani 1 1 d .
O6 O 0.6129(4) 0.25520(14) 0.2232(4) 0.0292(14) Uani 1 1 d .
O7 O 0.4276(4) 0.28877(14) 0.3848(4) 0.0304(15) Uani 1 1 d .
O8 O 0.2949(4) 0.28709(13) 0.2764(5) 0.0324(15) Uani 1 1 d .
O9 O 0.4187(4) 0.30763(14) 0.2252(4) 0.0330(15) Uani 1 1 d .
O10 O 0.3513(4) 0.33256(13) 0.3422(5) 0.0316(15) Uani 1 1 d .
O11 O 0.2022(4) 0.35372(13) 0.7693(4) 0.0283(14) Uani 1 1 d .
O12 O 0.2497(4) 0.30978(12) 0.9064(4) 0.0235(13) Uani 1 1 d .
O13 O 0.3356(4) 0.37184(13) 0.9639(5) 0.0343(16) Uani 1 1 d .
O14 O 0.3489(4) 0.40968(13) 0.8499(4) 0.0333(15) Uani 1 1 d .
O15 O 0.2608(4) 0.41645(14) 0.9725(5) 0.0336(15) Uani 1 1 d .
O16 O 0.4127(4) 0.41508(13) 1.0160(4) 0.0297(15) Uani 1 1 d .
O17 O 0.5493(5) 0.3616(2) 0.8430(5) 0.058(2) Uani 1 1 d .
O18 O 0.5616(4) 0.37053(16) 0.6798(4) 0.0387(17) Uani 1 1 d .
O19 O 0.6776(5) 0.38120(17) 0.8053(6) 0.055(2) Uani 1 1 d .
O20 O 0.6368(6) 0.33234(17) 0.7646(9) 0.091(4) Uani 1 1 d .
O21 O 0.5635(4) 0.44687(12) 0.7042(4) 0.0246(13) Uani 1 1 d .
O22 O 0.5782(4) 0.47637(12) 0.8801(4) 0.0290(15) Uani 1 1 d .
O23 O 0.4497(4) 0.50840(14) 0.6870(4) 0.0358(16) Uani 1 1 d .
O24 O 0.3592(5) 0.50221(14) 0.8059(5) 0.0396(17) Uani 1 1 d .
O25 O 0.3316(4) 0.53978(14) 0.6868(5) 0.0356(16) Uani 1 1 d .
O26 O 0.4520(4) 0.54342(14) 0.8148(5) 0.0362(16) Uani 1 1 d .
O27 O 0.6127(4) 0.60442(14) 0.5475(5) 0.0369(16) Uani 1 1 d .
O28 O 0.6073(5) 0.55695(13) 0.6126(5) 0.0386(17) Uani 1 1 d .
O29 O 0.7280(5) 0.57102(17) 0.5410(6) 0.055(2) Uani 1 1 d .
O30 O 0.7066(5) 0.59103(15) 0.6921(5) 0.0456(19) Uani 1 1 d .
N1 N 0.6100(4) 0.37041(15) 0.3768(5) 0.0191(15) Uani 1 1 d .
N2 N 0.9715(6) 0.4421(3) 0.5299(7) 0.069(3) Uani 1 1 d .
N3 N 0.3693(4) 0.29605(14) 0.6918(5) 0.0180(15) Uani 1 1 d .
N4 N -0.0154(4) 0.24306(14) 0.5335(5) 0.0214(11) Uani 1 1 d .
N5 N 0.7827(6) 0.4940(2) 0.7289(6) 0.053(3) Uani 1 1 d .
N6 N 1.0668(4) 0.41205(14) 1.0247(5) 0.0214(11) Uani 1 1 d .
C1 C 0.5542(5) 0.39255(17) 0.3179(6) 0.0203(18) Uani 1 1 d .
H1A H 0.5922 0.4059 0.2868 0.024 Uiso 1 1 calc R
H1B H 0.5264 0.4047 0.3640 0.024 Uiso 1 1 calc R
C2 C 0.4832(6) 0.38128(18) 0.2369(6) 0.0236(19) Uani 1 1 d .
H2A H 0.4512 0.3986 0.2056 0.028 Uiso 1 1 calc R
H2B H 0.4419 0.3696 0.2687 0.028 Uiso 1 1 calc R
C3 C 0.5867(6) 0.3827(2) 0.0796(6) 0.030(2) Uani 1 1 d .
H3A H 0.5540 0.3901 0.0165 0.036 Uiso 1 1 calc R
H3B H 0.6040 0.3999 0.1229 0.036 Uiso 1 1 calc R
C4 C 0.6661(6) 0.3670(2) 0.0599(6) 0.028(2) Uani 1 1 d .
H4A H 0.6499 0.3487 0.0217 0.034 Uiso 1 1 calc R
H4B H 0.6993 0.3799 0.0211 0.034 Uiso 1 1 calc R
C5 C 0.7956(6) 0.3450(2) 0.1449(7) 0.032(2) Uani 1 1 d .
H5A H 0.8346 0.3582 0.1145 0.039 Uiso 1 1 calc R
H5B H 0.7833 0.3273 0.1028 0.039 Uiso 1 1 calc R
C6 C 0.8376(6) 0.3363(2) 0.2466(7) 0.031(2) Uani 1 1 d .
H6A H 0.8932 0.3261 0.2441 0.037 Uiso 1 1 calc R
H6B H 0.8495 0.3541 0.2889 0.037 Uiso 1 1 calc R
C7 C 0.8028(6) 0.3126(2) 0.3902(7) 0.036(2) Uani 1 1 d .
H7A H 0.7955 0.3312 0.4260 0.043 Uiso 1 1 calc R
H7B H 0.8641 0.3063 0.4069 0.043 Uiso 1 1 calc R
C8 C 0.7435(6) 0.2889(2) 0.4194(7) 0.036(2) Uani 1 1 d .
H8A H 0.7596 0.2854 0.4913 0.043 Uiso 1 1 calc R
H8B H 0.7546 0.2704 0.3853 0.043 Uiso 1 1 calc R
C9 C 0.6122(5) 0.32481(18) 0.4827(6) 0.0206(18) Uani 1 1 d .
H9A H 0.5810 0.3159 0.5327 0.025 Uiso 1 1 calc R
H9B H 0.6698 0.3312 0.5173 0.025 Uiso 1 1 calc R
C10 C 0.5618(5) 0.35227(18) 0.4395(6) 0.0200(18) Uani 1 1 d .
H10A H 0.5063 0.3459 0.3996 0.024 Uiso 1 1 calc R
H10B H 0.5480 0.3646 0.4944 0.024 Uiso 1 1 calc R
C11 C 0.6879(5) 0.38355(18) 0.4271(6) 0.0204(18) Uani 1 1 d .
C12 C 0.7461(5) 0.39627(18) 0.3721(6) 0.0218(19) Uani 1 1 d .
H12A H 0.7324 0.3964 0.3020 0.026 Uiso 1 1 calc R
C13 C 0.8235(6) 0.40873(19) 0.4178(6) 0.0241(19) Uani 1 1 d .
H13A H 0.8620 0.4173 0.3789 0.029 Uiso 1 1 calc R
C14 C 0.8451(6) 0.40876(18) 0.5207(6) 0.0225(19) Uani 1 1 d .
C15 C 0.7875(6) 0.39626(19) 0.5761(6) 0.027(2) Uani 1 1 d .
H15A H 0.8018 0.3959 0.6461 0.032 Uiso 1 1 calc R
C16 C 0.7097(5) 0.38431(19) 0.5307(6) 0.0225(19) Uani 1 1 d .
H16A H 0.6703 0.3765 0.5700 0.027 Uiso 1 1 calc R
C17 C 0.9281(6) 0.4210(2) 0.5691(6) 0.027(2) Uani 1 1 d .
C18 C 1.0607(6) 0.4318(2) 0.6836(7) 0.032(2) Uani 1 1 d .
C19 C 1.0483(7) 0.4481(3) 0.5967(7) 0.052(3) Uani 1 1 d .
C20 C 1.1106(11) 0.4680(4) 0.5825(11) 0.119(8) Uani 1 1 d .
H20A H 1.1044 0.4793 0.5232 0.143 Uiso 1 1 calc R
C21 C 1.1826(10) 0.4719(4) 0.6545(9) 0.095(6) Uani 1 1 d .
H21A H 1.2250 0.4861 0.6443 0.114 Uiso 1 1 calc R
C22 C 1.1945(7) 0.4559(2) 0.7398(8) 0.046(3) Uani 1 1 d .
H22A H 1.2450 0.4589 0.7878 0.055 Uiso 1 1 calc R
C23 C 1.1340(6) 0.4357(2) 0.7563(8) 0.037(2) Uani 1 1 d .
H23A H 1.1413 0.4245 0.8157 0.044 Uiso 1 1 calc R
C24 C 0.4222(5) 0.31279(18) 0.6310(6) 0.0195(18) Uani 1 1 d .
H24A H 0.4361 0.2998 0.5777 0.023 Uiso 1 1 calc R
H24B H 0.4775 0.3185 0.6727 0.023 Uiso 1 1 calc R
C25 C 0.3775(6) 0.34068(17) 0.5843(6) 0.0209(18) Uani 1 1 d .
H25A H 0.3198 0.3351 0.5475 0.025 Uiso 1 1 calc R
H25B H 0.4120 0.3487 0.5359 0.025 Uiso 1 1 calc R
C26 C 0.2495(6) 0.37985(19) 0.6372(7) 0.029(2) Uani 1 1 d .
H26A H 0.2401 0.3991 0.6680 0.035 Uiso 1 1 calc R
H26B H 0.2376 0.3827 0.5646 0.035 Uiso 1 1 calc R
C27 C 0.1840(6) 0.3580(2) 0.6649(6) 0.027(2) Uani 1 1 d .
H27A H 0.1245 0.3658 0.6453 0.032 Uiso 1 1 calc R
H27B H 0.1885 0.3390 0.6304 0.032 Uiso 1 1 calc R
C28 C 0.1375(6) 0.3364(2) 0.8061(7) 0.031(2) Uani 1 1 d .
H28A H 0.1233 0.3186 0.7645 0.037 Uiso 1 1 calc R
H28B H 0.0839 0.3481 0.8052 0.037 Uiso 1 1 calc R
C29 C 0.1742(6) 0.3275(2) 0.9098(7) 0.031(2) Uani 1 1 d .
H29A H 0.1900 0.3453 0.9509 0.037 Uiso 1 1 calc R
H29B H 0.1308 0.3161 0.9392 0.037 Uiso 1 1 calc R
C30 C 0.2954(6) 0.3019(2) 1.0018(6) 0.028(2) Uani 1 1 d .
H30A H 0.2575 0.2900 1.0380 0.033 Uiso 1 1 calc R
H30B H 0.3135 0.3199 1.0408 0.033 Uiso 1 1 calc R
C31 C 0.3746(6) 0.28393(18) 0.9866(6) 0.0242(19) Uani 1 1 d .
H31A H 0.3561 0.2670 0.9423 0.029 Uiso 1 1 calc R
H31B H 0.4035 0.2760 1.0509 0.029 Uiso 1 1 calc R
C32 C 0.4873(5) 0.28333(18) 0.8385(6) 0.0212(18) Uani 1 1 d .
H32A H 0.5324 0.2942 0.8101 0.025 Uiso 1 1 calc R
H32B H 0.5152 0.2656 0.8719 0.025 Uiso 1 1 calc R
C33 C 0.4185(5) 0.27308(17) 0.7536(6) 0.0194(18) Uani 1 1 d .
H33A H 0.4471 0.2603 0.7100 0.023 Uiso 1 1 calc R
H33B H 0.3764 0.2606 0.7816 0.023 Uiso 1 1 calc R
C34 C 0.2892(5) 0.28467(16) 0.6375(6) 0.0178(17) Uani 1 1 d .
C35 C 0.2727(5) 0.28320(18) 0.5339(6) 0.0214(18) Uani 1 1 d .
H35A H 0.3162 0.2892 0.4971 0.026 Uiso 1 1 calc R
C36 C 0.1932(5) 0.27310(18) 0.4847(6) 0.0224(19) Uani 1 1 d .
H36A H 0.1823 0.2724 0.4145 0.027 Uiso 1 1 calc R
C37 C 0.1299(5) 0.26413(18) 0.5382(6) 0.0218(19) Uani 1 1 d .
C38 C 0.1467(5) 0.26482(17) 0.6406(6) 0.0223(19) Uani 1 1 d .
H38A H 0.1037 0.2582 0.6771 0.027 Uiso 1 1 calc R
C39 C 0.2253(5) 0.27503(17) 0.6902(6) 0.0178(17) Uani 1 1 d .
H39A H 0.2359 0.2755 0.7604 0.021 Uiso 1 1 calc R
C40 C 0.0449(6) 0.25320(19) 0.4875(7) 0.027(2) Uani 1 1 d .
C41 C -0.0800(7) 0.2379(2) 0.3657(8) 0.046(3) Uani 1 1 d .
C42 C -0.0862(6) 0.2335(2) 0.4638(7) 0.034(2) Uani 1 1 d .
C43 C -0.1597(6) 0.2202(2) 0.4899(8) 0.040(3) Uani 1 1 d .
H43A H -0.1650 0.2175 0.5573 0.048 Uiso 1 1 calc R
C44 C -0.2235(7) 0.2114(2) 0.4165(9) 0.050(3) Uani 1 1 d .
H44A H -0.2737 0.2020 0.4329 0.060 Uiso 1 1 calc R
C45 C -0.2170(8) 0.2157(3) 0.3185(10) 0.071(4) Uani 1 1 d .
H45A H -0.2619 0.2087 0.2687 0.085 Uiso 1 1 calc R
C46 C -0.1461(8) 0.2301(3) 0.2909(9) 0.067(4) Uani 1 1 d .
H46A H -0.1433 0.2343 0.2236 0.081 Uiso 1 1 calc R
C47 C 0.7838(11) 0.4856(5) 0.6205(10) 0.120(9) Uani 1 1 d .
H47A H 0.8385 0.4936 0.6033 0.145 Uiso 1 1 calc R
H47B H 0.7885 0.4638 0.6185 0.145 Uiso 1 1 calc R
C48 C 0.7219(13) 0.4931(5) 0.5490(12) 0.125(9) Uani 1 1 d .
H48A H 0.7320 0.4815 0.4907 0.149 Uiso 1 1 calc R
H48B H 0.7332 0.5140 0.5338 0.149 Uiso 1 1 calc R
C49 C 0.5839(7) 0.45205(19) 0.5373(7) 0.032(2) Uani 1 1 d .
H49A H 0.5577 0.4480 0.4678 0.039 Uiso 1 1 calc R
H49B H 0.6376 0.4402 0.5529 0.039 Uiso 1 1 calc R
C50 C 0.5207(7) 0.4429(2) 0.6052(7) 0.034(2) Uani 1 1 d .
H50A H 0.4677 0.4552 0.5925 0.041 Uiso 1 1 calc R
H50B H 0.5038 0.4219 0.5937 0.041 Uiso 1 1 calc R
C51 C 0.5096(6) 0.4393(2) 0.7755(7) 0.030(2) Uani 1 1 d .
H51A H 0.4934 0.4181 0.7696 0.036 Uiso 1 1 calc R
H51B H 0.4559 0.4512 0.7649 0.036 Uiso 1 1 calc R
C52 C 0.5609(6) 0.44539(18) 0.8753(7) 0.029(2) Uani 1 1 d .
H52A H 0.5274 0.4396 0.9277 0.035 Uiso 1 1 calc R
H52B H 0.6159 0.4341 0.8847 0.035 Uiso 1 1 calc R
C53 C 0.6422(7) 0.4848(2) 0.9615(6) 0.037(2) Uani 1 1 d .
H53A H 0.6998 0.4772 0.9524 0.044 Uiso 1 1 calc R
H53B H 0.6278 0.4766 1.0237 0.044 Uiso 1 1 calc R
C54 C 0.6437(8) 0.5185(2) 0.9662(6) 0.041(3) Uani 1 1 d .
H54A H 0.6886 0.5247 1.0220 0.049 Uiso 1 1 calc R
H54B H 0.5870 0.5255 0.9806 0.049 Uiso 1 1 calc R
C55 C 0.7812(8) 0.5317(2) 0.8594(10) 0.058(4) Uani 1 1 d .
H55A H 0.8116 0.5501 0.8843 0.069 Uiso 1 1 calc R
H55B H 0.8016 0.5157 0.9066 0.069 Uiso 1 1 calc R
C56 C 0.8050(8) 0.5242(3) 0.7597(12) 0.076(5) Uani 1 1 d .
H56A H 0.7747 0.5380 0.7096 0.091 Uiso 1 1 calc R
H56B H 0.8682 0.5271 0.7626 0.091 Uiso 1 1 calc R
C57 C 0.8315(7) 0.4721(2) 0.7914(7) 0.038(2) Uani 1 1 d .
C58 C 0.7917(6) 0.4455(2) 0.8074(7) 0.033(2) Uani 1 1 d .
H58A H 0.7329 0.4422 0.7787 0.040 Uiso 1 1 calc R
C59 C 0.8371(6) 0.4236(2) 0.8648(6) 0.032(2) Uani 1 1 d .
H59A H 0.8095 0.4054 0.8749 0.038 Uiso 1 1 calc R
C60 C 0.9234(6) 0.4283(2) 0.9079(6) 0.027(2) Uani 1 1 d .
C61 C 0.9629(7) 0.4547(2) 0.8921(7) 0.036(2) Uani 1 1 d .
H61A H 1.0218 0.4577 0.9210 0.043 Uiso 1 1 calc R
C62 C 0.9185(7) 0.4770(2) 0.8347(8) 0.041(3) Uani 1 1 d .
H62A H 0.9463 0.4952 0.8249 0.049 Uiso 1 1 calc R
C63 C 0.9748(6) 0.40542(19) 0.9686(7) 0.030(2) Uani 1 1 d .
C64 C 1.0192(6) 0.3599(2) 1.0476(7) 0.034(2) Uani 1 1 d .
C65 C 1.0818(6) 0.3821(2) 1.0680(7) 0.029(2) Uani 1 1 d .
C66 C 1.1582(7) 0.3771(3) 1.1290(8) 0.054(3) Uani 1 1 d .
H66A H 1.2007 0.3923 1.1401 0.065 Uiso 1 1 calc R
C67 C 1.1733(9) 0.3508(4) 1.1733(9) 0.068(4) Uani 1 1 d .
H67A H 1.2256 0.3479 1.2185 0.081 Uiso 1 1 calc R
C68 C 1.1169(10) 0.3288(3) 1.1554(10) 0.063(3) Uani 1 1 d U
H68A H 1.1321 0.3102 1.1859 0.075 Uiso 1 1 calc R
C69 C 1.0338(9) 0.3313(2) 1.0925(9) 0.062(4) Uani 1 1 d .
H69A H 0.9929 0.3156 1.0818 0.074 Uiso 1 1 calc R
C70 C 0.0849(12) 0.3955(5) 0.3653(13) 0.119(7) Uani 1 1 d .
H70A H 0.0959 0.4115 0.4151 0.143 Uiso 1 1 calc R
H70B H 0.1394 0.3918 0.3393 0.143 Uiso 1 1 calc R
C71 C 0.8339(10) 0.4635(3) 0.1740(12) 0.080(4) Uani 1 1 d .
H71A H 0.7855 0.4749 0.1940 0.096 Uiso 1 1 calc R
H71B H 0.8784 0.4607 0.2336 0.096 Uiso 1 1 calc R

loop_
_atom_site_aniso_label
_atom_site_aniso_U_11
_atom_site_aniso_U_22
_atom_site_aniso_U_33
_atom_site_aniso_U_23
_atom_site_aniso_U_13
_atom_site_aniso_U_12
Hg1 0.02719(18) 0.01534(17) 0.01642(16) 0.00049(12) 0.00315(13) 0.00060(13)
Hg2 0.02745(18) 0.01365(16) 0.01635(16) 0.00034(12) 0.00334(13) 0.00179(13)
Hg3 0.0486(2) 0.01530(17) 0.01533(16) 0.00052(13) 0.00590(15) 0.00691(15)
S1 0.0301(12) 0.0186(11) 0.0173(10) -0.0003(8) 0.0015(9) 0.0007(9)
S2 0.0300(12) 0.0188(11) 0.0227(11) 0.0050(9) 0.0048(9) -0.0010(9)
S3 0.0355(15) 0.0402(15) 0.0442(15) 0.0106(12) -0.0060(12) -0.0094(12)
S4 0.0316(12) 0.0141(11) 0.0190(10) 0.0015(8) 0.0038(9) 0.0011(9)
S5 0.0272(12) 0.0180(11) 0.0163(10) 0.0006(8) 0.0005(9) -0.0002(9)
S7 0.128(3) 0.0210(14) 0.0162(12) -0.0009(10) 0.0123(15) -0.0124(15)
S8 0.0511(16) 0.0149(11) 0.0238(11) -0.0011(9) 0.0041(11) 0.0037(10)
S9 0.0466(18) 0.061(2) 0.073(2) 0.0148(17) 0.0179(16) 0.0048(15)
S14 0.0355(15) 0.069(2) 0.0290(13) 0.0023(13) -0.0024(11) -0.0214(14)
Cl1 0.0301(12) 0.0236(11) 0.0188(10) -0.0043(8) 0.0038(9) 0.0010(9)
Cl2 0.0249(11) 0.0167(10) 0.0216(10) -0.0008(8) 0.0000(8) -0.0002(8)
Cl3 0.0310(12) 0.0166(10) 0.0226(10) -0.0036(8) 0.0046(9) 0.0022(9)
Cl4 0.0325(12) 0.0198(11) 0.0309(12) 0.0021(9) 0.0017(10) -0.0014(9)
Cl5 0.0358(13) 0.0198(11) 0.0202(10) -0.0015(8) 0.0069(9) 0.0016(9)
Cl6 0.0387(13) 0.0157(11) 0.0225(10) 0.0042(8) 0.0050(9) 0.0034(9)
Cl7 0.119(4) 0.312(10) 0.087(4) -0.007(5) 0.045(3) 0.065(5)
Cl8 0.148(5) 0.291(10) 0.081(4) 0.015(5) -0.016(3) -0.068(6)
Cl9 0.125(4) 0.073(3) 0.072(2) -0.002(2) 0.030(2) -0.009(2)
Cl10 0.098(3) 0.078(3) 0.078(3) 0.000(2) 0.022(2) -0.027(2)
O1 0.027(3) 0.027(3) 0.023(3) 0.003(3) 0.012(3) 0.003(3)
O2 0.028(3) 0.037(4) 0.025(3) 0.012(3) 0.007(3) 0.005(3)
O3 0.061(5) 0.020(3) 0.027(3) -0.005(3) 0.012(3) -0.005(3)
O4 0.036(4) 0.055(5) 0.032(4) -0.001(3) 0.009(3) 0.018(3)
O5 0.043(4) 0.036(4) 0.031(4) -0.008(3) -0.004(3) -0.008(3)
O6 0.036(4) 0.034(4) 0.018(3) -0.003(3) 0.005(3) -0.005(3)
O7 0.030(4) 0.037(4) 0.023(3) 0.006(3) 0.002(3) 0.004(3)
O8 0.025(3) 0.019(3) 0.050(4) -0.004(3) -0.004(3) -0.003(3)
O9 0.044(4) 0.039(4) 0.017(3) 0.001(3) 0.008(3) -0.002(3)
O10 0.034(4) 0.022(3) 0.038(4) -0.014(3) 0.004(3) 0.001(3)
O11 0.030(4) 0.030(4) 0.026(3) 0.002(3) 0.006(3) 0.003(3)
O12 0.028(3) 0.023(3) 0.021(3) 0.000(2) 0.010(3) 0.005(3)
O13 0.059(5) 0.013(3) 0.032(4) -0.003(3) 0.012(3) -0.001(3)
O14 0.050(4) 0.028(4) 0.023(3) -0.005(3) 0.009(3) 0.000(3)
O15 0.026(4) 0.036(4) 0.040(4) -0.003(3) 0.012(3) 0.004(3)
O16 0.028(4) 0.028(4) 0.030(3) -0.008(3) -0.006(3) 0.002(3)
O17 0.049(5) 0.099(7) 0.027(4) 0.014(4) 0.008(3) -0.019(5)
O18 0.036(4) 0.058(5) 0.021(3) 0.001(3) 0.005(3) -0.002(3)
O19 0.048(5) 0.057(5) 0.054(5) -0.004(4) -0.005(4) -0.029(4)
O20 0.062(6) 0.021(5) 0.181(11) 0.003(5) -0.004(7) 0.014(4)
O21 0.035(4) 0.017(3) 0.021(3) 0.003(2) 0.000(3) 0.004(3)
O22 0.054(4) 0.010(3) 0.023(3) 0.004(2) 0.006(3) 0.003(3)
O23 0.046(4) 0.038(4) 0.025(3) -0.003(3) 0.009(3) 0.018(3)
O24 0.062(5) 0.033(4) 0.026(3) -0.002(3) 0.012(3) -0.010(3)
O25 0.035(4) 0.033(4) 0.038(4) 0.005(3) 0.003(3) 0.011(3)
O26 0.049(4) 0.026(4) 0.033(4) -0.010(3) 0.006(3) -0.008(3)
O27 0.052(4) 0.024(4) 0.033(4) 0.013(3) 0.002(3) 0.007(3)
O28 0.054(5) 0.019(3) 0.041(4) 0.007(3) 0.002(3) -0.004(3)
O29 0.070(6) 0.047(5) 0.060(5) 0.011(4) 0.043(4) 0.019(4)
O30 0.058(5) 0.042(4) 0.032(4) -0.008(3) -0.010(3) -0.003(4)
N1 0.022(4) 0.019(4) 0.017(3) 0.000(3) 0.005(3) -0.001(3)
N2 0.052(6) 0.092(8) 0.057(7) -0.013(6) -0.007(5) -0.051(6)
N3 0.021(4) 0.014(4) 0.018(3) 0.002(3) 0.000(3) 0.002(3)
N4 0.027(3) 0.010(3) 0.027(3) 0.008(2) 0.004(2) 0.011(2)
N5 0.057(6) 0.073(8) 0.036(5) 0.028(5) 0.024(5) 0.039(5)
N6 0.027(3) 0.010(3) 0.027(3) 0.008(2) 0.004(2) 0.011(2)
C1 0.025(5) 0.014(4) 0.022(4) -0.004(3) 0.003(4) -0.001(3)
C2 0.031(5) 0.018(5) 0.021(4) 0.001(3) 0.001(4) 0.005(4)
C3 0.038(6) 0.032(5) 0.021(5) 0.008(4) 0.009(4) 0.006(4)
C4 0.034(5) 0.032(5) 0.018(4) 0.003(4) 0.008(4) 0.001(4)
C5 0.036(6) 0.029(5) 0.035(5) 0.002(4) 0.015(4) 0.007(4)
C6 0.034(5) 0.028(5) 0.036(5) 0.006(4) 0.020(4) 0.001(4)
C7 0.025(5) 0.046(6) 0.035(5) 0.011(5) 0.002(4) 0.006(5)
C8 0.038(6) 0.033(6) 0.035(5) 0.016(4) 0.005(5) 0.010(5)
C9 0.022(5) 0.022(5) 0.017(4) 0.000(3) 0.000(3) -0.009(4)
C10 0.025(5) 0.023(5) 0.013(4) -0.004(3) 0.005(3) -0.002(4)
C11 0.028(5) 0.018(4) 0.016(4) -0.004(3) 0.005(4) 0.001(4)
C12 0.028(5) 0.022(5) 0.015(4) -0.002(3) 0.003(4) -0.002(4)
C13 0.025(5) 0.025(5) 0.024(4) 0.002(4) 0.008(4) -0.008(4)
C14 0.028(5) 0.021(5) 0.020(4) -0.001(3) 0.006(4) -0.005(4)
C15 0.032(5) 0.029(5) 0.019(4) -0.006(4) 0.004(4) -0.001(4)
C16 0.026(5) 0.027(5) 0.017(4) -0.001(4) 0.010(4) -0.005(4)
C17 0.036(5) 0.026(5) 0.020(4) -0.007(4) 0.007(4) -0.009(4)
C18 0.032(5) 0.019(5) 0.048(6) -0.013(4) 0.011(5) -0.001(4)
C19 0.051(7) 0.076(9) 0.026(5) 0.002(5) -0.003(5) -0.039(6)
C20 0.111(13) 0.175(18) 0.056(9) 0.048(10) -0.030(9) -0.112(13)
C21 0.086(11) 0.157(16) 0.040(7) 0.004(9) 0.003(7) -0.095(11)
C22 0.041(6) 0.054(7) 0.041(6) -0.022(5) 0.002(5) -0.009(5)
C23 0.041(6) 0.024(5) 0.044(6) -0.002(4) 0.002(5) 0.012(5)
C24 0.018(4) 0.025(5) 0.019(4) -0.004(3) 0.012(3) -0.004(4)
C25 0.030(5) 0.016(4) 0.018(4) 0.004(3) 0.007(4) 0.000(4)
C26 0.042(6) 0.018(5) 0.027(5) 0.005(4) 0.006(4) 0.018(4)
C27 0.023(5) 0.032(5) 0.025(5) 0.003(4) 0.003(4) 0.005(4)
C28 0.021(5) 0.035(6) 0.039(5) 0.004(4) 0.014(4) 0.006(4)
C29 0.028(5) 0.033(5) 0.033(5) 0.008(4) 0.010(4) 0.006(4)
C30 0.042(6) 0.023(5) 0.021(4) 0.004(4) 0.013(4) 0.004(4)
C31 0.034(5) 0.018(5) 0.022(4) 0.006(4) 0.009(4) 0.001(4)
C32 0.021(5) 0.023(5) 0.018(4) 0.002(3) 0.000(3) 0.001(4)
C33 0.024(5) 0.015(4) 0.018(4) 0.002(3) 0.000(3) 0.004(3)
C34 0.027(5) 0.008(4) 0.019(4) 0.001(3) 0.004(4) 0.001(3)
C35 0.023(5) 0.021(5) 0.020(4) 0.002(3) 0.006(4) -0.001(4)
C36 0.025(5) 0.022(5) 0.018(4) -0.008(3) 0.000(4) -0.003(4)
C37 0.018(4) 0.021(5) 0.026(5) -0.001(4) 0.005(4) 0.000(4)
C38 0.023(5) 0.014(4) 0.032(5) 0.000(4) 0.010(4) -0.002(3)
C39 0.021(4) 0.011(4) 0.023(4) 0.004(3) 0.004(3) 0.001(3)
C40 0.028(5) 0.020(5) 0.033(5) 0.001(4) 0.008(4) -0.006(4)
C41 0.035(6) 0.050(7) 0.051(7) 0.009(5) -0.002(5) -0.016(5)
C42 0.029(5) 0.032(6) 0.038(6) 0.014(4) -0.006(4) 0.001(4)
C43 0.027(5) 0.035(6) 0.055(7) 0.023(5) -0.001(5) 0.000(4)
C44 0.040(6) 0.037(6) 0.066(8) 0.029(6) -0.009(6) -0.012(5)
C45 0.053(8) 0.070(9) 0.078(10) 0.023(7) -0.027(7) -0.045(7)
C46 0.059(8) 0.088(10) 0.045(7) 0.019(7) -0.017(6) -0.048(7)
C47 0.096(13) 0.23(2) 0.046(8) 0.058(11) 0.047(9) 0.117(14)
C48 0.147(18) 0.165(19) 0.083(12) -0.076(13) 0.082(13) -0.099(15)
C49 0.055(7) 0.015(5) 0.025(5) -0.008(4) 0.002(5) 0.006(4)
C50 0.049(6) 0.019(5) 0.030(5) -0.010(4) -0.007(5) -0.004(4)
C51 0.034(5) 0.018(5) 0.040(6) 0.001(4) 0.007(4) 0.004(4)
C52 0.044(6) 0.012(5) 0.035(5) 0.004(4) 0.018(4) -0.003(4)
C53 0.068(7) 0.027(5) 0.014(4) 0.001(4) 0.003(5) 0.003(5)
C54 0.089(9) 0.019(5) 0.015(4) -0.001(4) 0.012(5) -0.002(5)
C55 0.054(8) 0.014(5) 0.099(10) -0.001(6) -0.008(7) 0.003(5)
C56 0.040(7) 0.071(10) 0.126(13) 0.071(9) 0.036(8) 0.019(7)
C57 0.045(6) 0.045(6) 0.027(5) 0.008(4) 0.016(5) 0.020(5)
C58 0.028(5) 0.052(7) 0.022(5) 0.004(4) 0.010(4) 0.015(5)
C59 0.032(5) 0.037(6) 0.027(5) -0.002(4) 0.010(4) 0.001(4)
C60 0.026(5) 0.026(5) 0.029(5) -0.001(4) 0.003(4) 0.007(4)
C61 0.034(6) 0.022(5) 0.048(6) 0.007(4) -0.005(5) 0.004(4)
C62 0.040(6) 0.025(5) 0.056(7) 0.002(5) 0.004(5) 0.005(5)
C63 0.036(6) 0.017(5) 0.041(6) -0.001(4) 0.015(4) 0.003(4)
C64 0.037(6) 0.030(6) 0.036(5) 0.000(4) 0.010(4) -0.002(4)
C65 0.025(5) 0.034(5) 0.028(5) -0.009(4) 0.008(4) -0.002(4)
C66 0.040(7) 0.074(9) 0.044(7) -0.017(6) -0.003(5) 0.012(6)
C67 0.055(8) 0.111(12) 0.038(7) -0.005(7) 0.010(6) 0.033(9)
C68 0.075(5) 0.057(5) 0.058(5) 0.010(4) 0.017(4) 0.018(4)
C69 0.100(11) 0.033(7) 0.069(8) -0.026(6) 0.062(8) -0.031(6)
C70 0.100(14) 0.19(2) 0.076(12) 0.026(13) 0.027(11) -0.016(14)
C71 0.082(11) 0.051(9) 0.108(12) 0.001(8) 0.014(9) 0.014(8)

loop_
_atom_type_symbol
_atom_type_description
_atom_type_scat_dispersion_real
_atom_type_scat_dispersion_imag
_atom_type_scat_source
C C 0.0033 0.0016 'International Tables Vol C Tables 4.2.6.8 and 6.1.1.4'
H H 0.0000 0.0000 'International Tables Vol C Tables 4.2.6.8 and 6.1.1.4'
N N 0.0061 0.0033 'International Tables Vol C Tables 4.2.6.8 and 6.1.1.4'
O O 0.0106 0.0060 'International Tables Vol C Tables 4.2.6.8 and 6.1.1.4'
S S 0.1246 0.1234 'International Tables Vol C Tables 4.2.6.8 and 6.1.1.4'
Cl Cl 0.1484 0.1585 'International Tables Vol C Tables 4.2.6.8 and 6.1.1.4'
Hg Hg -2.3894 9.2266 'International Tables Vol C Tables 4.2.6.8 and 6.1.1.4'

loop_
_geom_angle_atom_site_label_1
_geom_angle_atom_site_label_2
_geom_angle_atom_site_label_3
_geom_angle
S2 Hg1 S1 143.01(8)
S2 Hg1 O2 77.60(14)
S1 Hg1 O2 138.16(14)
S2 Hg1 O3 105.17(15)
S1 Hg1 O3 93.15(15)
O2 Hg1 O3 79.7(2)
S2 Hg1 N1 82.36(15)
S1 Hg1 N1 83.47(15)
O2 Hg1 N1 97.1(2)
O3 Hg1 N1 170.8(2)
S5 Hg2 S4 142.03(7)
S5 Hg2 O11 139.78(14)
S4 Hg2 O11 77.51(14)
S5 Hg2 O13 89.62(15)
S4 Hg2 O13 110.07(14)
O11 Hg2 O13 77.9(2)
S5 Hg2 N3 83.52(14)
S4 Hg2 N3 82.48(15)
O11 Hg2 N3 99.5(2)
O13 Hg2 N3 166.0(2)
S5 Hg2 O12 75.80(13)
S4 Hg2 O12 139.63(14)
O11 Hg2 O12 64.06(18)
O13 Hg2 O12 74.70(19)
N3 Hg2 O12 91.72(19)
S8 Hg3 S7 142.84(9)
S8 Hg3 O22 77.27(14)
S7 Hg3 O22 139.78(15)
S8 Hg3 O21 141.04(13)
S7 Hg3 O21 75.24(14)
O22 Hg3 O21 64.68(18)
S8 Hg3 O23 104.82(15)
S7 Hg3 O23 86.97(16)
O22 Hg3 O23 82.7(2)
O21 Hg3 O23 79.2(2)
S8 Hg3 N5 82.6(2)
S7 Hg3 N5 82.0(2)
O22 Hg3 N5 107.6(2)
O21 Hg3 N5 100.5(3)
O23 Hg3 N5 168.6(2)
C3 S1 C2 104.8(4)
C3 S1 Hg1 104.5(3)
C2 S1 Hg1 96.4(3)
C8 S2 C9 103.7(4)
C8 S2 Hg1 102.4(3)
C9 S2 Hg1 99.3(3)
C18 S3 C17 89.4(5)
C26 S4 C25 103.0(4)
C26 S4 Hg2 102.4(3)
C25 S4 Hg2 99.1(3)
C32 S5 C31 104.6(4)
C32 S5 Hg2 96.4(3)
C31 S5 Hg2 104.7(3)
C48 S7 C49 105.5(8)
C48 S7 Hg3 97.7(5)
C49 S7 Hg3 104.9(3)
C54 S8 C55 103.6(6)
C54 S8 Hg3 103.0(3)
C55 S8 Hg3 98.0(4)
C64 S9 C63 88.5(5)
C41 S14 C40 88.5(5)
O4 Cl1 O5 110.0(4)
O4 Cl1 O6 110.6(4)
O5 Cl1 O6 109.5(4)
O4 Cl1 O3 109.0(4)
O5 Cl1 O3 108.8(4)
O6 Cl1 O3 109.0(4)
O9 Cl2 O7 108.9(4)
O9 Cl2 O8 110.2(4)
O7 Cl2 O8 109.6(4)
O9 Cl2 O10 109.4(4)
O7 Cl2 O10 108.7(4)
O8 Cl2 O10 109.9(4)
O16 Cl3 O15 110.4(4)
O16 Cl3 O14 109.4(4)
O15 Cl3 O14 110.3(4)
O16 Cl3 O13 109.1(4)
O15 Cl3 O13 108.8(4)
O14 Cl3 O13 108.7(4)
O20 Cl4 O19 112.8(5)
O20 Cl4 O17 108.0(6)
O19 Cl4 O17 109.9(5)
O20 Cl4 O18 108.0(6)
O19 Cl4 O18 110.3(4)
O17 Cl4 O18 107.6(4)
O24 Cl5 O25 110.2(4)
O24 Cl5 O26 110.2(4)
O25 Cl5 O26 110.4(4)
O24 Cl5 O23 109.0(4)
O25 Cl5 O23 107.7(4)
O26 Cl5 O23 109.2(4)
O30 Cl6 O27 110.8(4)
O30 Cl6 O28 108.8(4)
O27 Cl6 O28 108.5(4)
O30 Cl6 O29 109.1(5)
O27 Cl6 O29 110.6(4)
O28 Cl6 O29 109.0(4)
C4 O1 C5 113.6(6)
C6 O2 C7 113.3(7)
C6 O2 Hg1 119.3(5)
C7 O2 Hg1 108.1(5)
Cl1 O3 Hg1 117.5(3)
C27 O11 C28 113.0(7)
C27 O11 Hg2 108.9(5)
C28 O11 Hg2 118.7(5)
C30 O12 C29 113.5(6)
C30 O12 Hg2 106.1(5)
C29 O12 Hg2 109.8(5)
Cl3 O13 Hg2 117.2(3)
C50 O21 C51 112.5(7)
C50 O21 Hg3 108.9(5)
C51 O21 Hg3 110.8(5)
C53 O22 C52 113.9(7)
C53 O22 Hg3 107.8(5)
C52 O22 Hg3 117.4(5)
Cl5 O23 Hg3 125.4(4)
C11 N1 C1 111.2(6)
C11 N1 C10 115.2(6)
C1 N1 C10 112.4(6)
C11 N1 Hg1 120.9(5)
C1 N1 Hg1 102.2(4)
C10 N1 Hg1 93.2(4)
C17 N2 C19 108.0(9)
C34 N3 C33 111.8(6)
C34 N3 C24 114.2(6)
C33 N3 C24 113.5(6)
C34 N3 Hg2 118.3(5)
C33 N3 Hg2 102.9(4)
C24 N3 Hg2 94.8(4)
C40 N4 C42 109.4(7)
C57 N5 C56 113.1(10)
C57 N5 C47 108.3(9)
C56 N5 C47 118.3(12)
C57 N5 Hg3 121.1(7)
C56 N5 Hg3 94.8(6)
C47 N5 Hg3 100.8(8)
C65 N6 C63 95.4(6)
N1 C1 C2 117.8(7)
C1 C2 S1 117.6(6)
C4 C3 S1 112.2(6)
O1 C4 C3 107.5(7)
O1 C5 C6 108.0(7)
O2 C6 C5 107.8(8)
O2 C7 C8 107.7(8)
C7 C8 S2 116.6(6)
C10 C9 S2 115.1(5)
N1 C10 C9 113.2(7)
C12 C11 C16 117.7(8)
C12 C11 N1 119.3(7)
C16 C11 N1 123.0(7)
C13 C12 C11 121.3(8)
C12 C13 C14 120.4(8)
C15 C14 C13 118.8(8)
C15 C14 C17 120.7(8)
C13 C14 C17 120.5(8)
C16 C15 C14 120.9(8)
C15 C16 C11 121.0(8)
N2 C17 C14 124.0(8)
N2 C17 S3 116.3(7)
C14 C17 S3 119.7(7)
C19 C18 C23 121.8(9)
C19 C18 S3 110.1(7)
C23 C18 S3 128.1(8)
C20 C19 C18 118.1(10)
C20 C19 N2 125.7(11)
C18 C19 N2 116.2(9)
C19 C20 C21 119.9(12)
C22 C21 C20 121.8(12)
C23 C22 C21 120.0(10)
C22 C23 C18 118.4(10)
N3 C24 C25 113.5(6)
C24 C25 S4 114.5(6)
C27 C26 S4 116.1(6)
O11 C27 C26 108.0(7)
O11 C28 C29 107.3(7)
O12 C29 C28 107.9(7)
O12 C30 C31 107.6(7)
C30 C31 S5 110.8(6)
C33 C32 S5 117.2(6)
N3 C33 C32 117.5(7)
C39 C34 C35 118.8(7)
C39 C34 N3 118.5(7)
C35 C34 N3 122.6(7)
C36 C35 C34 120.5(8)
C37 C36 C35 119.9(8)
C36 C37 C38 119.8(8)
C36 C37 C40 120.9(8)
C38 C37 C40 119.3(8)
C39 C38 C37 120.8(8)
C38 C39 C34 120.2(8)
N4 C40 C37 123.8(8)
N4 C40 S14 116.0(7)
C37 C40 S14 120.1(6)
C46 C41 C42 121.8(10)
C46 C41 S14 128.8(9)
C42 C41 S14 109.5(8)
C41 C42 C43 120.3(9)
C41 C42 N4 116.4(9)
C43 C42 N4 123.2(9)
C44 C43 C42 118.2(10)
C43 C44 C45 121.3(10)
C44 C45 C46 121.4(11)
C41 C46 C45 116.8(11)
C48 C47 N5 122.5(12)
C47 C48 S7 126.0(14)
C50 C49 S7 111.1(6)
O21 C50 C49 107.4(8)
O21 C51 C52 107.1(7)
O22 C52 C51 107.1(7)
O22 C53 C54 107.9(8)
C53 C54 S8 115.0(6)
C56 C55 S8 112.9(9)
N5 C56 C55 113.0(9)
C58 C57 C62 119.7(9)
C58 C57 N5 118.8(10)
C62 C57 N5 121.5(10)
C59 C58 C57 120.5(9)
C58 C59 C60 120.1(9)
C61 C60 C59 119.5(8)
C61 C60 C63 118.6(8)
C59 C60 C63 121.9(9)
C60 C61 C62 121.4(9)
C61 C62 C57 118.8(10)
C60 C63 N6 121.2(7)
C60 C63 S9 118.0(7)
N6 C63 S9 120.5(6)
C65 C64 C69 120.4(10)
C65 C64 S9 114.0(7)
C69 C64 S9 125.6(9)
C66 C65 C64 121.4(10)
C66 C65 N6 117.5(9)
C64 C65 N6 121.1(8)
C67 C66 C65 119.8(13)
C68 C67 C66 121.4(13)
C67 C68 C69 123.9(12)
C64 C69 C68 113.1(10)
Cl7 C70 Cl8 111.4(11)
Cl10 C71 Cl9 114.6(9)

loop_
_geom_bond_atom_site_label_1
_geom_bond_atom_site_label_2
_geom_bond_distance
Hg1 S2 2.422(2)
Hg1 S1 2.423(2)
Hg1 O2 2.580(6)
Hg1 O3 2.593(6)
Hg1 N1 2.671(6)
Hg2 S5 2.426(2)
Hg2 S4 2.432(2)
Hg2 O11 2.547(6)
Hg2 O13 2.559(6)
Hg2 N3 2.636(6)
Hg2 O12 2.640(6)
Hg3 S8 2.424(2)
Hg3 S7 2.437(2)
Hg3 O22 2.530(6)
Hg3 O21 2.578(6)
Hg3 O23 2.580(7)
Hg3 N5 2.627(9)
S1 C3 1.828(9)
S1 C2 1.834(8)
S2 C8 1.816(10)
S2 C9 1.820(8)
S3 C18 1.719(10)
S3 C17 1.743(9)
S4 C26 1.822(9)
S4 C25 1.825(8)
S5 C32 1.828(8)
S5 C31 1.833(8)
S7 C48 1.754(18)
S7 C49 1.803(9)
S8 C54 1.813(9)
S8 C55 1.821(12)
S9 C64 1.666(10)
S9 C63 1.741(9)
S14 C41 1.743(10)
S14 C40 1.769(9)
Cl1 O4 1.428(7)
Cl1 O5 1.430(6)
Cl1 O6 1.438(6)
Cl1 O3 1.450(6)
Cl2 O9 1.433(6)
Cl2 O7 1.433(6)
Cl2 O8 1.438(6)
Cl2 O10 1.441(6)
Cl3 O16 1.430(6)
Cl3 O15 1.435(6)
Cl3 O14 1.442(6)
Cl3 O13 1.449(6)
Cl4 O20 1.401(8)
Cl4 O19 1.410(7)
Cl4 O17 1.431(7)
Cl4 O18 1.436(6)
Cl5 O24 1.429(7)
Cl5 O25 1.433(6)
Cl5 O26 1.441(6)
Cl5 O23 1.451(6)
Cl6 O30 1.420(7)
Cl6 O27 1.430(6)
Cl6 O28 1.443(7)
Cl6 O29 1.446(7)
Cl7 C70 1.711(18)
Cl8 C70 1.72(2)
Cl9 C71 1.742(14)
Cl10 C71 1.660(15)
O1 C4 1.420(10)
O1 C5 1.426(10)
O2 C6 1.418(10)
O2 C7 1.434(11)
O11 C27 1.427(10)
O11 C28 1.435(10)
O12 C30 1.429(10)
O12 C29 1.434(10)
O21 C50 1.423(10)
O21 C51 1.433(11)
O22 C53 1.423(11)
O22 C52 1.426(10)
N1 C11 1.426(10)
N1 C1 1.478(10)
N1 C10 1.481(10)
N2 C17 1.335(13)
N2 C19 1.411(13)
N3 C34 1.443(10)
N3 C33 1.475(10)
N3 C24 1.476(10)
N4 C40 1.300(11)
N4 C42 1.406(11)
N5 C57 1.444(12)
N5 C56 1.454(18)
N5 C47 1.537(17)
N6 C65 1.483(11)
N6 C63 1.545(12)
C1 C2 1.524(11)
C3 C4 1.490(12)
C5 C6 1.494(13)
C7 C8 1.513(13)
C9 C10 1.537(11)
C11 C12 1.397(12)
C11 C16 1.405(11)
C12 C13 1.387(12)
C13 C14 1.396(11)
C14 C15 1.390(12)
C14 C17 1.465(12)
C15 C16 1.382(12)
C18 C19 1.387(14)
C18 C23 1.401(14)
C19 C20 1.366(16)
C20 C21 1.381(18)
C21 C22 1.363(17)
C22 C23 1.360(14)
C24 C25 1.530(11)
C26 C27 1.515(12)
C28 C29 1.498(13)
C30 C31 1.524(12)
C32 C33 1.522(11)
C34 C39 1.395(11)
C34 C35 1.402(11)
C35 C36 1.390(11)
C36 C37 1.385(12)
C37 C38 1.386(12)
C37 C40 1.479(12)
C38 C39 1.382(11)
C41 C46 1.377(14)
C41 C42 1.379(14)
C42 C43 1.394(13)
C43 C44 1.356(14)
C44 C45 1.378(17)
C45 C46 1.390(16)
C47 C48 1.30(2)
C49 C50 1.523(14)
C51 C52 1.494(13)
C53 C54 1.524(12)
C55 C56 1.513(19)
C57 C58 1.390(14)
C57 C62 1.409(14)
C58 C59 1.383(13)
C59 C60 1.397(13)
C60 C61 1.376(13)
C60 C63 1.481(12)
C61 C62 1.394(13)
C64 C65 1.397(13)
C64 C69 1.433(15)
C65 C66 1.359(14)
C66 C67 1.339(18)
C67 C68 1.328(19)
C68 C69 1.440(19)
